data_4108120
loop_
_publ_author_name
'Yu-Jun Zhao'
'Teck-Peng Loh'

_publ_section_title
;
 Bioinspired Polyene Cyclization Promoted by Intermolecular Chiral
 Acetal-SnCl4 or Chiral N-Acetal-TiCl4: Investigation of the Mechanism and
 Identification of the Key Intermediates
;
_journal_name_full 'Journal of the American Chemical Society'
_journal_page_first 10024
_journal_page_last 10029
_journal_paper_doi 10.1021/ja802896n
_journal_volume 130
_journal_year 2008
_chemical_formula_sum 'C24 H28 O'
_chemical_formula_weight 332.46
_chemical_name_systematic
;

 ?

;
_space_group_IT_number 14
_symmetry_cell_setting monoclinic
_symmetry_space_group_name_Hall '-P 2ybc'
_symmetry_space_group_name_H-M 'P 1 21/c 1'
_atom_sites_solution_hydrogens geom
_atom_sites_solution_primary direct
_atom_sites_solution_secondary difmap
_audit_creation_method SHELXL-97
_cell_angle_alpha 90.00
_cell_angle_beta 109.175(2)
_cell_angle_gamma 90.00
_cell_formula_units_Z 4
_cell_length_a 10.8466(4)
_cell_length_b 14.5211(5)
_cell_length_c 12.6067(4)
_cell_measurement_reflns_used 9043
_cell_measurement_temperature 173(2)
_cell_measurement_theta_max 30.38
_cell_measurement_theta_min 2.43
_cell_volume 1875.45(11)
_computing_cell_refinement 'Bruker SMART'
_computing_data_collection 'Bruker SMART'
_computing_data_reduction 'Bruker SAINT'
_computing_molecular_graphics 'Bruker SHELXTL'
_computing_publication_material 'Bruker SHELXTL'
_computing_structure_refinement 'SHELXL-97 (Sheldrick, 1997)'
_computing_structure_solution 'SHELXS-97 (Sheldrick, 1990)'
_diffrn_ambient_temperature 173(2)
_diffrn_measured_fraction_theta_full 0.995
_diffrn_measured_fraction_theta_max 0.995
_diffrn_measurement_device_type 'CCD area detector'
_diffrn_measurement_method 'phi and omega scans'
_diffrn_radiation_monochromator graphite
_diffrn_radiation_source 'fine-focus sealed tube'
_diffrn_radiation_type MoK\a
_diffrn_radiation_wavelength 0.71073
_diffrn_reflns_av_R_equivalents 0.0327
_diffrn_reflns_av_sigmaI/netI 0.0280
_diffrn_reflns_limit_h_max 15
_diffrn_reflns_limit_h_min -15
_diffrn_reflns_limit_k_max 20
_diffrn_reflns_limit_k_min -19
_diffrn_reflns_limit_l_max 17
_diffrn_reflns_limit_l_min -17
_diffrn_reflns_number 26346
_diffrn_reflns_theta_full 30.46
_diffrn_reflns_theta_max 30.46
_diffrn_reflns_theta_min 1.99
_exptl_absorpt_coefficient_mu 0.070
_exptl_absorpt_correction_T_max 0.9862
_exptl_absorpt_correction_T_min 0.9828
_exptl_absorpt_correction_type multi-scan
_exptl_crystal_colour colourless
_exptl_crystal_density_diffrn 1.177
_exptl_crystal_density_meas 0
_exptl_crystal_description fragment
_exptl_crystal_F_000 720
_exptl_crystal_size_max 0.25
_exptl_crystal_size_mid 0.25
_exptl_crystal_size_min 0.20
_refine_diff_density_max 0.343
_refine_diff_density_min -0.161
_refine_diff_density_rms 0.044
_refine_ls_extinction_method none
_refine_ls_goodness_of_fit_ref 1.037
_refine_ls_hydrogen_treatment refall
_refine_ls_matrix_type full
_refine_ls_number_parameters 338
_refine_ls_number_reflns 5678
_refine_ls_number_restraints 0
_refine_ls_restrained_S_all 1.037
_refine_ls_R_factor_all 0.0593
_refine_ls_R_factor_gt 0.0459
_refine_ls_shift/su_max 0.001
_refine_ls_shift/su_mean 0.000
_refine_ls_structure_factor_coef Fsqd
_refine_ls_weighting_details 'calc w=1/[\s^2^(Fo^2^)+(0.0763P)^2^+0.1977P] where P=(Fo^2^+2Fc^2^)/3'
_refine_ls_weighting_scheme calc
_refine_ls_wR_factor_gt 0.1231
_refine_ls_wR_factor_ref 0.1335
_reflns_number_gt 4470
_reflns_number_total 5678
_reflns_threshold_expression >2sigma(I)
_cod_data_source_file ja802896n-file003.cif
_cod_data_source_block ltp51
_cod_database_code 4108120

loop_
_symmetry_equiv_pos_as_xyz
'x, y, z'
'-x, y+1/2, -z+1/2'
'-x, -y, -z'
'x, -y-1/2, z-1/2'

loop_
_atom_site_label
_atom_site_type_symbol
_atom_site_fract_x
_atom_site_fract_y
_atom_site_fract_z
_atom_site_U_iso_or_equiv
_atom_site_adp_type
_atom_site_occupancy
_atom_site_symmetry_multiplicity
_atom_site_calc_flag
C1 C 0.70184(9) -0.10334(6) 0.12569(8) 0.02609(19) Uani 1 1 d
C2 C 0.58552(10) -0.15217(7) 0.11144(9) 0.0332(2) Uani 1 1 d
H2 H 0.5269(14) -0.1349(10) 0.1573(11) 0.043(4) Uiso 1 1 d
C3 C 0.54592(11) -0.22419(8) 0.03551(10) 0.0382(2) Uani 1 1 d
H3 H 0.4627(15) -0.2566(10) 0.0291(13) 0.052(4) Uiso 1 1 d
C4 C 0.62294(12) -0.24954(8) -0.02856(10) 0.0397(3) Uani 1 1 d
H4 H 0.5944(15) -0.2999(11) -0.0823(13) 0.053(4) Uiso 1 1 d
C5 C 0.73943(11) -0.20377(8) -0.01400(9) 0.0358(2) Uani 1 1 d
H5 H 0.7997(13) -0.2219(9) -0.0558(11) 0.040(3) Uiso 1 1 d
C6 C 0.78096(9) -0.13071(7) 0.06275(8) 0.0277(2) Uani 1 1 d
C7 C 0.90873(10) -0.08290(8) 0.07372(9) 0.0323(2) Uani 1 1 d
H7A H 0.9754(14) -0.1304(10) 0.0780(11) 0.041(3) Uiso 1 1 d
H7B H 0.8981(13) -0.0466(9) 0.0023(11) 0.039(3) Uiso 1 1 d
C8 C 0.95571(9) -0.01862(8) 0.17503(9) 0.0321(2) Uani 1 1 d
H8A H 0.9970(14) -0.0536(9) 0.2484(11) 0.042(3) Uiso 1 1 d
H8B H 1.0270(15) 0.0219(11) 0.1674(12) 0.050(4) Uiso 1 1 d
C9 C 0.84118(8) 0.03894(7) 0.18405(7) 0.02343(18) Uani 1 1 d
H9 H 0.7918(11) 0.0620(7) 0.1062(9) 0.022(3) Uiso 1 1 d
C10 C 0.74139(9) -0.02521(6) 0.21274(7) 0.02458(18) Uani 1 1 d
C11 C 0.79484(13) -0.07285(8) 0.32893(9) 0.0370(2) Uani 1 1 d
H11A H 0.8111(15) -0.0283(11) 0.3930(13) 0.057(4) Uiso 1 1 d
H11B H 0.8784(16) -0.1086(11) 0.3382(12) 0.053(4) Uiso 1 1 d
H11C H 0.7272(18) -0.1176(12) 0.3340(14) 0.067(5) Uiso 1 1 d
C12 C 0.62009(10) 0.03247(7) 0.20697(10) 0.0325(2) Uani 1 1 d
H12A H 0.5723(13) 0.0494(9) 0.1265(11) 0.038(3) Uiso 1 1 d
H12B H 0.5575(14) -0.0065(10) 0.2347(12) 0.047(4) Uiso 1 1 d
C13 C 0.65295(10) 0.12028(7) 0.27702(9) 0.0326(2) Uani 1 1 d
H13A H 0.5651(14) 0.1554(10) 0.2664(11) 0.044(4) Uiso 1 1 d
H13B H 0.6922(14) 0.1061(10) 0.3598(12) 0.044(4) Uiso 1 1 d
C14 C 0.74981(9) 0.18102(6) 0.24324(7) 0.02564(19) Uani 1 1 d
H14 H 0.7091(12) 0.1957(8) 0.1622(10) 0.028(3) Uiso 1 1 d
C15 C 0.88027(9) 0.12956(7) 0.25462(7) 0.02615(19) Uani 1 1 d
C16 C 0.96609(11) 0.11374(9) 0.37815(9) 0.0376(2) Uani 1 1 d
H16A H 0.9150(14) 0.0921(9) 0.4298(11) 0.043(4) Uiso 1 1 d
H16B H 1.0358(16) 0.0668(11) 0.3826(13) 0.055(4) Uiso 1 1 d
H16C H 1.0101(14) 0.1716(10) 0.4125(12) 0.047(4) Uiso 1 1 d
C17 C 0.96044(11) 0.19060(8) 0.20065(9) 0.0358(2) Uani 1 1 d
H17A H 0.9166(14) 0.1986(10) 0.1175(12) 0.049(4) Uiso 1 1 d
H17B H 1.0504(16) 0.1633(11) 0.2137(13) 0.054(4) Uiso 1 1 d
H17C H 0.9717(14) 0.2542(10) 0.2348(12) 0.041(3) Uiso 1 1 d
C18 C 0.76541(10) 0.26972(7) 0.31097(8) 0.0297(2) Uani 1 1 d
C19 C 0.73559(9) 0.36167(6) 0.25352(7) 0.02529(19) Uani 1 1 d
C20 C 0.72481(10) 0.37616(7) 0.14098(8) 0.0303(2) Uani 1 1 d
H20 H 0.7411(12) 0.3265(9) 0.0951(10) 0.035(3) Uiso 1 1 d
C21 C 0.69550(12) 0.46358(8) 0.09407(9) 0.0375(2) Uani 1 1 d
H21 H 0.6870(15) 0.4736(10) 0.0139(12) 0.052(4) Uiso 1 1 d
C22 C 0.67778(11) 0.53706(8) 0.15806(10) 0.0379(2) Uani 1 1 d
H22 H 0.6583(15) 0.5999(11) 0.1247(12) 0.053(4) Uiso 1 1 d
C23 C 0.68874(10) 0.52323(8) 0.26950(10) 0.0344(2) Uani 1 1 d
H23 H 0.6760(14) 0.5736(10) 0.3145(12) 0.048(4) Uiso 1 1 d
C24 C 0.71742(9) 0.43634(7) 0.31696(8) 0.0295(2) Uani 1 1 d
H24 H 0.7229(14) 0.4261(9) 0.3933(12) 0.046(4) Uiso 1 1 d
O1 O 0.79411(10) 0.26638(6) 0.41330(6) 0.0479(2) Uani 1 1 d

loop_
_atom_site_aniso_label
_atom_site_aniso_U_11
_atom_site_aniso_U_22
_atom_site_aniso_U_33
_atom_site_aniso_U_23
_atom_site_aniso_U_13
_atom_site_aniso_U_12
C1 0.0257(4) 0.0229(4) 0.0295(4) 0.0048(3) 0.0087(3) 0.0029(3)
C2 0.0293(5) 0.0276(5) 0.0438(6) 0.0010(4) 0.0134(4) -0.0011(4)
C3 0.0356(5) 0.0277(5) 0.0478(6) 0.0006(4) 0.0087(5) -0.0037(4)
C4 0.0481(6) 0.0259(5) 0.0404(6) -0.0019(4) 0.0080(5) 0.0009(4)
C5 0.0433(6) 0.0298(5) 0.0350(5) 0.0010(4) 0.0137(4) 0.0069(4)
C6 0.0285(4) 0.0257(5) 0.0291(4) 0.0053(3) 0.0097(4) 0.0051(3)
C7 0.0276(4) 0.0378(6) 0.0352(5) 0.0011(4) 0.0152(4) 0.0055(4)
C8 0.0209(4) 0.0410(6) 0.0347(5) 0.0009(4) 0.0098(4) 0.0028(4)
C9 0.0193(4) 0.0286(5) 0.0219(4) 0.0040(3) 0.0062(3) 0.0001(3)
C10 0.0243(4) 0.0245(4) 0.0275(4) 0.0041(3) 0.0119(3) 0.0010(3)
C11 0.0511(6) 0.0332(6) 0.0300(5) 0.0079(4) 0.0179(5) 0.0012(5)
C12 0.0253(4) 0.0261(5) 0.0508(6) -0.0028(4) 0.0189(4) -0.0017(4)
C13 0.0314(5) 0.0276(5) 0.0442(6) -0.0018(4) 0.0196(4) -0.0008(4)
C14 0.0277(4) 0.0245(4) 0.0225(4) 0.0010(3) 0.0052(3) -0.0021(3)
C15 0.0235(4) 0.0314(5) 0.0217(4) 0.0027(3) 0.0049(3) -0.0036(3)
C16 0.0341(5) 0.0451(7) 0.0258(5) 0.0015(4) -0.0009(4) -0.0007(5)
C17 0.0321(5) 0.0391(6) 0.0375(5) 0.0007(4) 0.0131(4) -0.0109(4)
C18 0.0341(5) 0.0292(5) 0.0241(4) -0.0008(3) 0.0072(4) -0.0039(4)
C19 0.0227(4) 0.0267(5) 0.0253(4) -0.0022(3) 0.0063(3) -0.0046(3)
C20 0.0361(5) 0.0276(5) 0.0271(4) -0.0021(3) 0.0101(4) -0.0028(4)
C21 0.0489(6) 0.0321(6) 0.0318(5) 0.0043(4) 0.0135(4) -0.0002(5)
C22 0.0379(5) 0.0273(5) 0.0473(6) 0.0035(4) 0.0126(5) 0.0038(4)
C23 0.0279(5) 0.0312(5) 0.0448(6) -0.0076(4) 0.0130(4) 0.0015(4)
C24 0.0250(4) 0.0342(5) 0.0303(5) -0.0060(4) 0.0106(3) -0.0035(4)
O1 0.0759(6) 0.0398(5) 0.0230(4) -0.0006(3) 0.0095(4) -0.0025(4)

loop_
_atom_type_symbol
_atom_type_description
_atom_type_scat_dispersion_real
_atom_type_scat_dispersion_imag
_atom_type_scat_source
C C 0.0033 0.0016 'International Tables Vol C Tables 4.2.6.8 and 6.1.1.4'
H H 0.0000 0.0000 'International Tables Vol C Tables 4.2.6.8 and 6.1.1.4'
O O 0.0106 0.0060 'International Tables Vol C Tables 4.2.6.8 and 6.1.1.4'

loop_
_geom_angle_atom_site_label_1
_geom_angle_atom_site_label_2
_geom_angle_atom_site_label_3
_geom_angle
C6 C1 C2 118.32(9)
C6 C1 C10 122.20(8)
C2 C1 C10 119.42(8)
C3 C2 C1 121.98(10)
C2 C3 C4 119.48(11)
C5 C4 C3 119.50(10)
C4 C5 C6 121.67(10)
C1 C6 C5 119.02(9)
C1 C6 C7 121.96(9)
C5 C6 C7 119.01(9)
C6 C7 C8 113.58(8)
C7 C8 C9 109.84(8)
C8 C9 C10 109.46(8)
C8 C9 C15 115.18(7)
C10 C9 C15 116.70(7)
C1 C10 C12 109.48(7)
C1 C10 C11 105.97(8)
C12 C10 C11 109.62(8)
C1 C10 C9 109.12(7)
C12 C10 C9 108.15(7)
C11 C10 C9 114.42(8)
C13 C12 C10 113.18(8)
C12 C13 C14 111.77(8)
C18 C14 C13 106.88(8)
C18 C14 C15 114.95(8)
C13 C14 C15 112.38(8)
C16 C15 C17 106.77(8)
C16 C15 C14 112.98(8)
C17 C15 C14 107.94(8)
C16 C15 C9 114.09(8)
C17 C15 C9 108.52(8)
C14 C15 C9 106.33(7)
O1 C18 C19 118.87(9)
O1 C18 C14 120.00(9)
C19 C18 C14 120.95(8)
C24 C19 C20 118.82(9)
C24 C19 C18 117.48(8)
C20 C19 C18 123.70(8)
C21 C20 C19 119.91(9)
C22 C21 C20 120.64(10)
C23 C22 C21 119.71(10)
C22 C23 C24 120.12(10)
C23 C24 C19 120.80(9)

loop_
_geom_bond_atom_site_label_1
_geom_bond_atom_site_label_2
_geom_bond_distance
C1 C6 1.4041(13)
C1 C2 1.4064(13)
C1 C10 1.5383(13)
C2 C3 1.3872(16)
C3 C4 1.3889(18)
C4 C5 1.3855(17)
C5 C6 1.4066(15)
C6 C7 1.5151(14)
C7 C8 1.5281(15)
C8 C9 1.5321(13)
C9 C10 1.5580(12)
C9 C15 1.5669(13)
C10 C12 1.5410(13)
C10 C11 1.5500(13)
C12 C13 1.5251(14)
C13 C14 1.5353(13)
C14 C18 1.5236(13)
C14 C15 1.5646(13)
C15 C16 1.5466(13)
C15 C17 1.5470(13)
C18 O1 1.2246(12)
C18 C19 1.5028(14)
C19 C24 1.3991(13)
C19 C20 1.4006(13)
C20 C21 1.3923(15)
C21 C22 1.3887(16)
C22 C23 1.3851(16)
C23 C24 1.3873(16)
